data_7203035
loop_
_publ_author_name
'Deacon, Glen B.'
'Hein, Stefanie'
'Junk, Peter C.'
'J\"ustel, Thomas'
'Lee, Winnie'
'Turner, David R.'

_publ_section_title
;
 Structural variations in rare earth benzoate complexes : Part II.
 Yttrium and terbium
;
_journal_issue 11
_journal_name_full CrystEngComm
_journal_page_first 1110
_journal_paper_doi 10.1039/b708589c
_journal_volume 9
_journal_year 2007
_chemical_formula_moiety C48H42N8O28Tb2,4(C3H7NO)
_chemical_formula_sum 'C60 H70 N12 O32 Tb2'
_chemical_formula_weight 1789.12
_chemical_name_common '[Tb(4-NO2BA)3(DMF)]2.4DMF'
_chemical_name_systematic
;
bis[(dimethylformamide)tris(4-nitrobenzoato)terbium
(III)].4dimethylformamide
;
_space_group_IT_number 14
_symmetry_cell_setting monoclinic
_symmetry_space_group_name_Hall '-P 2yn'
_symmetry_space_group_name_H-M 'P 1 21/n 1'
_atom_sites_solution_hydrogens geom
_atom_sites_solution_primary direct
_atom_sites_solution_secondary difmap
_audit_creation_method SHELXL-97
_cell_angle_alpha 90.00
_cell_angle_beta 105.594(1)
_cell_angle_gamma 90.00
_cell_formula_units_Z 2
_cell_length_a 9.6946(1)
_cell_length_b 26.4487(4)
_cell_length_c 14.4156(2)
_cell_measurement_temperature 123(1)
_cell_volume 3560.24(8)
_computing_cell_refinement 'Bruker SMART (Bruker)'
_computing_data_collection 'Bruker SMART (Bruker)'
_computing_data_reduction 'Bruker SAINT (Bruker)'
_computing_molecular_graphics 'X-Seed (Barbour, 1999)'
_computing_publication_material 'CIFTAB (Sheldrick, 1997)'
_computing_structure_refinement 'SHELXL-97 (Sheldrick, 1997)'
_computing_structure_solution 'SHELXS-97 (Sheldrick, 1990)'
_diffrn_ambient_temperature 123(1)
_diffrn_measured_fraction_theta_full 0.984
_diffrn_measured_fraction_theta_max 0.984
_diffrn_measurement_device_type 'Bruker X8 Apex II CCD'
_diffrn_measurement_method 'phi and omega scans'
_diffrn_radiation_monochromator graphite
_diffrn_radiation_source 'fine-focus sealed tube'
_diffrn_radiation_type MoK\a
_diffrn_radiation_wavelength 0.71073
_diffrn_reflns_av_R_equivalents 0.0209
_diffrn_reflns_av_sigmaI/netI 0.0313
_diffrn_reflns_limit_h_max 12
_diffrn_reflns_limit_h_min -11
_diffrn_reflns_limit_k_max 26
_diffrn_reflns_limit_k_min -34
_diffrn_reflns_limit_l_max 18
_diffrn_reflns_limit_l_min -12
_diffrn_reflns_number 17438
_diffrn_reflns_theta_full 27.50
_diffrn_reflns_theta_max 27.50
_diffrn_reflns_theta_min 2.13
_exptl_absorpt_coefficient_mu 2.068
_exptl_absorpt_correction_T_max 0.7454
_exptl_absorpt_correction_T_min 0.6689
_exptl_absorpt_correction_type multi-scan
_exptl_absorpt_process_details SADABS
_exptl_crystal_colour colourless
_exptl_crystal_density_diffrn 1.669
_exptl_crystal_density_method 'not measured'
_exptl_crystal_description block
_exptl_crystal_F_000 1800
_exptl_crystal_size_max 0.20
_exptl_crystal_size_mid 0.14
_exptl_crystal_size_min 0.14
_refine_diff_density_max 1.528
_refine_diff_density_min -0.709
_refine_diff_density_rms 0.088
_refine_ls_extinction_expression Fc^*^=kFc[1+0.001xFc^2^\l^3^/sin(2\q)]^-1/4^
_refine_ls_extinction_method none
_refine_ls_goodness_of_fit_ref 1.059
_refine_ls_hydrogen_treatment constr
_refine_ls_matrix_type full
_refine_ls_number_parameters 495
_refine_ls_number_reflns 8062
_refine_ls_number_restraints 0
_refine_ls_restrained_S_all 1.059
_refine_ls_R_factor_all 0.0314
_refine_ls_R_factor_gt 0.0270
_refine_ls_shift/su_max 0.001
_refine_ls_shift/su_mean 0.000
_refine_ls_structure_factor_coef Fsqd
_refine_ls_weighting_details 'calc w=1/[\s^2^(Fo^2^)+(0.2000P)^2^+0.0000P] where P=(Fo^2^+2Fc^2^)/3'
_refine_ls_weighting_scheme calc
_refine_ls_wR_factor_gt 0.0587
_refine_ls_wR_factor_ref 0.0606
_reflns_number_gt 7272
_reflns_number_total 8062
_reflns_threshold_expression >2sigma(I)
_cod_data_source_file b708589c.txt
_cod_data_source_block 9
_cod_depositor_comments
;
The following automatic conversions were performed:
'_exptl_absorpt_correction_type' value 'Multi-scan' changed to
'multi-scan' according to
'/home/saulius/struct/CIF-dictionaries/cif_core.dic' dictionary named
'cif_core.dic' version 2.4.1 from 2010-06-29.

Automatic conversion script
Id: cif_fix_enum 1527 2010-12-29 10:47:43Z saulius 
;
_cod_original_sg_symbol_H-M P21/n
_cod_original_formula_sum C60H70N12O32Tb2
_cod_database_code 7203035

loop_
_symmetry_equiv_pos_as_xyz
'x, y, z'
'-x+1/2, y+1/2, -z+1/2'
'-x, -y, -z'
'x-1/2, -y-1/2, z-1/2'

loop_
_atom_site_label
_atom_site_type_symbol
_atom_site_fract_x
_atom_site_fract_y
_atom_site_fract_z
_atom_site_U_iso_or_equiv
_atom_site_adp_type
_atom_site_occupancy
_atom_site_symmetry_multiplicity
_atom_site_calc_flag
_atom_site_refinement_flags
_atom_site_disorder_assembly
_atom_site_disorder_group
Tb1 Tb 0.207382(12) 0.029331(4) 0.537482(8) 0.00991(4) Uani 1 1 d . . .
O1 O 0.26765(19) 0.11317(7) 0.49521(13) 0.0152(4) Uani 1 1 d . . .
N1 N 0.6101(3) 0.25673(10) 0.2801(2) 0.0291(6) Uani 1 1 d . . .
C1 C 0.3505(3) 0.09910(10) 0.44539(17) 0.0127(5) Uani 1 1 d . . .
O2 O 0.37605(18) 0.05316(7) 0.43561(13) 0.0160(4) Uani 1 1 d . . .
N2 N 0.1979(4) -0.29053(10) 0.4287(2) 0.0392(7) Uani 1 1 d . . .
C2 C 0.4165(3) 0.13930(10) 0.39776(17) 0.0134(5) Uani 1 1 d . . .
O3 O 0.5850(3) 0.30012(9) 0.2986(2) 0.0575(9) Uani 1 1 d . . .
N3 N 0.1699(2) -0.21703(9) 0.92220(16) 0.0188(5) Uani 1 1 d . . .
C3 C 0.3694(3) 0.18885(10) 0.39971(19) 0.0172(5) Uani 1 1 d . . .
H3 H 0.2941 0.1962 0.4282 0.021 Uiso 1 1 calc R . .
O4 O 0.6884(2) 0.24570(9) 0.22956(17) 0.0349(6) Uani 1 1 d . . .
N4 N 0.3828(2) 0.12924(9) 0.80019(16) 0.0180(5) Uani 1 1 d . . .
C4 C 0.4316(3) 0.22756(10) 0.3604(2) 0.0208(6) Uani 1 1 d . . .
H4 H 0.3999 0.2615 0.3612 0.025 Uiso 1 1 calc R . .
O5 O 0.24891(19) -0.05157(7) 0.47593(13) 0.0154(4) Uani 1 1 d . . .
N5 N 0.8688(2) 0.07780(9) 0.80641(16) 0.0198(5) Uani 1 1 d . . .
C5 C 0.5414(3) 0.21535(11) 0.3197(2) 0.0198(6) Uani 1 1 d . . .
O6 O 0.01786(18) -0.05913(7) 0.46432(13) 0.0167(4) Uani 1 1 d . . .
N6 N 1.2906(3) 0.03997(9) 1.10167(17) 0.0220(5) Uani 1 1 d . . .
C6 C 0.5898(3) 0.16655(11) 0.31585(19) 0.0195(6) Uani 1 1 d . . .
H6 H 0.6646 0.1594 0.2867 0.023 Uiso 1 1 calc R . .
O7 O 0.3115(4) -0.30618(10) 0.4186(3) 0.0797(12) Uani 1 1 d . . .
C7 C 0.5268(3) 0.12830(10) 0.35549(18) 0.0162(5) Uani 1 1 d . . .
H7 H 0.5586 0.0944 0.3540 0.019 Uiso 1 1 calc R . .
O8 O 0.1005(3) -0.31800(9) 0.4365(2) 0.0471(7) Uani 1 1 d . . .
C8 C 0.1369(3) -0.07734(10) 0.46235(17) 0.0134(5) Uani 1 1 d . . .
O9 O 0.16029(19) -0.02453(7) 0.65612(13) 0.0160(4) Uani 1 1 d . . .
C9 C 0.1469(3) -0.13323(10) 0.44688(17) 0.0138(5) Uani 1 1 d . . .
O10 O -0.07571(18) -0.03916(7) 0.62467(12) 0.0143(4) Uani 1 1 d . . .
C10 C 0.2665(3) -0.15264(10) 0.42255(19) 0.0176(5) Uani 1 1 d . . .
H10 H 0.3370 -0.1303 0.4113 0.021 Uiso 1 1 calc R . .
O11 O 0.2626(2) -0.21293(8) 0.99898(14) 0.0287(5) Uani 1 1 d . . .
C11 C 0.2824(3) -0.20416(11) 0.4149(2) 0.0226(6) Uani 1 1 d . . .
H11 H 0.3626 -0.2178 0.3975 0.027 Uiso 1 1 calc R . .
O12 O 0.1046(2) -0.25630(7) 0.89556(14) 0.0238(4) Uani 1 1 d . . .
C12 C 0.1785(3) -0.23551(11) 0.4331(2) 0.0245(6) Uani 1 1 d . . .
O13 O 0.2635(2) 0.07734(7) 0.68148(13) 0.0189(4) Uani 1 1 d . . .
C13 C 0.0583(3) -0.21735(11) 0.4563(2) 0.0239(6) Uani 1 1 d . . .
H13 H -0.0114 -0.2399 0.4682 0.029 Uiso 1 1 calc R . .
O14 O 0.44169(18) 0.00761(7) 0.62632(13) 0.0172(4) Uani 1 1 d . . .
C14 C 0.0422(3) -0.16551(11) 0.46187(19) 0.0187(6) Uani 1 1 d . . .
H14 H -0.0407 -0.1520 0.4760 0.022 Uiso 1 1 calc R . .
O15 O 0.6288(2) 0.06501(8) 0.75633(15) 0.0267(5) Uani 1 1 d . . .
C15 C 0.0530(3) -0.04795(10) 0.66666(17) 0.0122(5) Uani 1 1 d . . .
C16 C 0.0821(3) -0.09140(10) 0.73645(17) 0.0121(5) Uani 1 1 d . . .
O16A O 1.3279(7) -0.0166(2) 0.9926(3) 0.0381(15) Uani 0.509(7) 1 d P A 1
O16B O 1.1115(5) -0.0049(2) 0.9984(4) 0.0449(17) Uani 0.491(7) 1 d P A 2
C17 C -0.0055(3) -0.13397(10) 0.71683(19) 0.0168(5) Uani 1 1 d . . .
H17 H -0.0853 -0.1345 0.6615 0.020 Uiso 1 1 calc R . .
C18 C 0.0231(3) -0.17552(11) 0.77766(19) 0.0178(5) Uani 1 1 d . . .
H18 H -0.0344 -0.2051 0.7639 0.021 Uiso 1 1 calc R . .
C19 C 0.1379(3) -0.17272(10) 0.85898(18) 0.0153(5) Uani 1 1 d . . .
C20 C 0.2246(3) -0.13054(10) 0.88170(18) 0.0170(5) Uani 1 1 d . . .
H20 H 0.3012 -0.1294 0.9389 0.020 Uiso 1 1 calc R . .
C21 C 0.1965(3) -0.08985(11) 0.81864(18) 0.0159(5) Uani 1 1 d . . .
H21 H 0.2560 -0.0607 0.8318 0.019 Uiso 1 1 calc R . .
C22 C 0.3206(3) 0.11860(10) 0.70938(19) 0.0165(5) Uani 1 1 d . . .
H22 H 0.3194 0.1440 0.6625 0.020 Uiso 1 1 calc R . .
C23 C 0.3956(3) 0.09182(12) 0.8754(2) 0.0265(6) Uani 1 1 d . . .
H23A H 0.3493 0.0604 0.8472 0.040 Uiso 1 1 calc R . .
H23B H 0.3491 0.1044 0.9233 0.040 Uiso 1 1 calc R . .
H23C H 0.4971 0.0854 0.9064 0.040 Uiso 1 1 calc R . .
C24 C 0.4537(4) 0.17753(12) 0.8274(2) 0.0322(7) Uani 1 1 d . . .
H24A H 0.5571 0.1721 0.8523 0.048 Uiso 1 1 calc R . .
H24B H 0.4168 0.1933 0.8774 0.048 Uiso 1 1 calc R . .
H24C H 0.4351 0.1997 0.7709 0.048 Uiso 1 1 calc R . .
C25 C 0.7515(3) 0.05670(11) 0.75086(19) 0.0197(6) Uani 1 1 d . . .
H25 H 0.7628 0.0334 0.7032 0.024 Uiso 1 1 calc R . .
C26 C 0.8613(4) 0.11289(14) 0.8818(3) 0.0386(9) Uani 1 1 d . . .
H26A H 0.7622 0.1152 0.8859 0.058 Uiso 1 1 calc R . .
H26B H 0.8938 0.1463 0.8672 0.058 Uiso 1 1 calc R . .
H26C H 0.9228 0.1009 0.9435 0.058 Uiso 1 1 calc R . .
C27 C 1.0094(3) 0.06690(13) 0.7937(2) 0.0291(7) Uani 1 1 d . . .
H27A H 0.9997 0.0439 0.7391 0.044 Uiso 1 1 calc R . .
H27B H 1.0691 0.0510 0.8523 0.044 Uiso 1 1 calc R . .
H27C H 1.0545 0.0984 0.7814 0.044 Uiso 1 1 calc R . .
C28A C 1.2431(4) 0.00605(13) 1.0324(2) 0.026(11) Uani 0.509(7) 1 d P A 1
H28A H 1.1436 -0.0014 1.0123 0.032 Uiso 0.509(7) 1 calc PR A 1
C29 C 1.4415(3) 0.05223(13) 1.1340(2) 0.0275(7) Uani 1 1 d . A .
H29A H 1.4816 0.0388 1.1991 0.041 Uiso 1 1 calc R . .
H29B H 1.4536 0.0890 1.1348 0.041 Uiso 1 1 calc R . .
H29C H 1.4915 0.0371 1.0901 0.041 Uiso 1 1 calc R . .
C30 C 1.1955(4) 0.06343(13) 1.1515(3) 0.0348(8) Uani 1 1 d . A .
H30A H 1.0979 0.0507 1.1247 0.052 Uiso 1 1 calc R . .
H30B H 1.1967 0.1002 1.1432 0.052 Uiso 1 1 calc R . .
H30C H 1.2277 0.0552 1.2202 0.052 Uiso 1 1 calc R . .
C28B C 1.2431(4) 0.00605(13) 1.0324(2) 0.030(12) Uiso 0.491(7) 1 d P A 2
H28B H 1.3112 -0.0109 1.0070 0.036 Uiso 0.491(7) 1 calc PR A 2
H2O H 0.4956 0.0269 0.6662 0.000 Uiso 1 1 d . . .
H1O H 0.4953 -0.0099 0.6010 0.019 Uiso 1 1 d . . .

loop_
_atom_site_aniso_label
_atom_site_aniso_U_11
_atom_site_aniso_U_22
_atom_site_aniso_U_33
_atom_site_aniso_U_23
_atom_site_aniso_U_13
_atom_site_aniso_U_12
Tb1 0.00780(6) 0.00892(6) 0.01377(6) 0.00006(5) 0.00424(4) 0.00032(5)
O1 0.0162(9) 0.0130(9) 0.0187(9) -0.0022(7) 0.0087(7) -0.0038(7)
N1 0.0332(15) 0.0180(13) 0.0445(16) 0.0022(12) 0.0248(13) -0.0040(11)
C1 0.0084(11) 0.0141(13) 0.0145(11) 0.0000(10) 0.0012(9) -0.0011(10)
O2 0.0131(9) 0.0121(9) 0.0244(9) 0.0024(8) 0.0076(7) 0.0010(7)
N2 0.067(2) 0.0139(13) 0.0462(17) -0.0030(13) 0.0318(16) -0.0005(14)
C2 0.0123(12) 0.0133(13) 0.0142(11) -0.0002(10) 0.0026(9) -0.0029(10)
O3 0.081(2) 0.0157(12) 0.103(2) -0.0022(14) 0.073(2) -0.0079(13)
N3 0.0187(11) 0.0186(12) 0.0214(11) 0.0050(10) 0.0095(9) 0.0017(10)
C3 0.0165(13) 0.0164(14) 0.0216(13) -0.0023(11) 0.0102(10) -0.0025(11)
O4 0.0391(13) 0.0283(12) 0.0510(14) 0.0062(11) 0.0355(12) -0.0012(11)
N4 0.0192(11) 0.0161(12) 0.0180(11) -0.0022(9) 0.0039(9) 0.0002(9)
C4 0.0262(15) 0.0110(13) 0.0298(14) -0.0002(11) 0.0152(12) -0.0004(11)
O5 0.0138(9) 0.0128(9) 0.0197(9) -0.0021(8) 0.0048(7) -0.0011(7)
N5 0.0172(11) 0.0213(13) 0.0233(11) -0.0046(10) 0.0096(9) 0.0002(10)
C5 0.0228(14) 0.0175(14) 0.0229(13) 0.0014(11) 0.0129(11) -0.0060(12)
O6 0.0137(9) 0.0178(10) 0.0199(9) 0.0014(8) 0.0071(7) 0.0069(8)
N6 0.0215(12) 0.0215(13) 0.0242(12) 0.0006(10) 0.0079(10) 0.0020(10)
C6 0.0179(13) 0.0213(15) 0.0225(13) -0.0013(12) 0.0113(11) -0.0017(11)
O7 0.102(3) 0.0164(13) 0.153(4) -0.0010(17) 0.090(3) 0.0150(16)
C7 0.0153(12) 0.0138(13) 0.0206(12) -0.0008(11) 0.0066(10) -0.0004(10)
O8 0.077(2) 0.0142(11) 0.0583(17) -0.0040(11) 0.0321(15) -0.0119(13)
C8 0.0137(12) 0.0150(13) 0.0127(11) 0.0012(10) 0.0055(9) 0.0022(10)
O9 0.0134(9) 0.0174(10) 0.0178(8) 0.0018(8) 0.0052(7) -0.0035(7)
C9 0.0138(12) 0.0128(13) 0.0146(11) -0.0002(10) 0.0036(9) 0.0007(10)
O10 0.0116(8) 0.0153(10) 0.0163(8) 0.0013(7) 0.0041(7) 0.0006(7)
C10 0.0165(13) 0.0157(14) 0.0216(13) -0.0015(11) 0.0069(10) -0.0002(11)
O11 0.0292(11) 0.0281(12) 0.0225(10) 0.0098(9) -0.0037(8) -0.0036(9)
C11 0.0244(15) 0.0167(14) 0.0308(15) -0.0033(12) 0.0145(12) 0.0054(12)
O12 0.0283(11) 0.0161(10) 0.0276(10) 0.0048(9) 0.0086(8) -0.0041(9)
C12 0.0369(17) 0.0099(13) 0.0289(15) -0.0022(12) 0.0124(13) 0.0008(12)
O13 0.0192(9) 0.0180(10) 0.0211(9) -0.0045(8) 0.0083(7) -0.0042(8)
C13 0.0270(15) 0.0167(14) 0.0306(15) -0.0026(12) 0.0123(12) -0.0082(12)
O14 0.0096(8) 0.0203(10) 0.0213(9) -0.0059(8) 0.0036(7) 0.0011(8)
C14 0.0153(13) 0.0179(14) 0.0241(13) -0.0018(11) 0.0075(10) -0.0025(11)
O15 0.0180(10) 0.0314(12) 0.0318(11) -0.0073(9) 0.0085(8) -0.0024(9)
C15 0.0129(12) 0.0114(12) 0.0127(11) -0.0011(10) 0.0039(9) 0.0002(10)
C16 0.0102(11) 0.0141(12) 0.0133(11) 0.0002(10) 0.0057(9) 0.0011(10)
O16A 0.037(3) 0.046(3) 0.031(2) -0.014(2) 0.009(2) 0.003(2)
O16B 0.027(3) 0.055(4) 0.045(3) 0.001(3) -0.002(2) -0.013(2)
C17 0.0116(12) 0.0183(14) 0.0197(12) 0.0015(11) 0.0031(10) -0.0017(10)
C18 0.0169(13) 0.0150(13) 0.0211(13) 0.0016(11) 0.0046(10) -0.0030(11)
C19 0.0154(12) 0.0134(13) 0.0185(12) 0.0036(10) 0.0074(10) 0.0016(10)
C20 0.0154(12) 0.0192(14) 0.0153(12) 0.0012(11) 0.0024(10) -0.0018(11)
C21 0.0145(12) 0.0167(13) 0.0174(12) -0.0001(11) 0.0058(9) -0.0021(11)
C22 0.0162(13) 0.0144(13) 0.0201(12) -0.0005(11) 0.0069(10) 0.0003(11)
C23 0.0286(16) 0.0311(17) 0.0183(13) 0.0020(13) 0.0040(11) 0.0005(14)
C24 0.0365(18) 0.0273(17) 0.0285(16) -0.0059(14) 0.0012(13) -0.0078(15)
C25 0.0240(14) 0.0182(14) 0.0181(12) 0.0010(11) 0.0074(10) 0.0003(12)
C26 0.0325(18) 0.040(2) 0.049(2) -0.0251(17) 0.0211(16) -0.0135(16)
C27 0.0182(14) 0.0343(18) 0.0376(17) -0.0045(14) 0.0123(12) 0.0008(13)
C28A 0.025(11) 0.030(12) 0.022(10) 0.001(3) 0.002(3) -0.005(3)
C29 0.0251(15) 0.0286(17) 0.0275(15) 0.0003(13) 0.0047(12) -0.0034(13)
C30 0.0380(19) 0.0283(18) 0.046(2) 0.0035(15) 0.0250(16) 0.0059(15)

loop_
_atom_type_symbol
_atom_type_description
_atom_type_scat_dispersion_real
_atom_type_scat_dispersion_imag
_atom_type_scat_source
C C 0.0033 0.0016 'International Tables Vol C Tables 4.2.6.8 and 6.1.1.4'
H H 0.0000 0.0000 'International Tables Vol C Tables 4.2.6.8 and 6.1.1.4'
N N 0.0061 0.0033 'International Tables Vol C Tables 4.2.6.8 and 6.1.1.4'
O O 0.0106 0.0060 'International Tables Vol C Tables 4.2.6.8 and 6.1.1.4'
Tb Tb -0.1723 4.1537 'International Tables Vol C Tables 4.2.6.8 and 6.1.1.4'

loop_
_geom_angle_atom_site_label_1
_geom_angle_atom_site_label_2
_geom_angle_atom_site_label_3
_geom_angle
_geom_angle_site_symmetry_1
_geom_angle_site_symmetry_3
_geom_angle_publ_flag
O6 Tb1 O10 72.16(6) 3_556 3_556 ?
O6 Tb1 O14 148.94(6) 3_556 . ?
O10 Tb1 O14 138.66(6) 3_556 . ?
O6 Tb1 O9 81.27(6) 3_556 . ?
O10 Tb1 O9 128.74(6) 3_556 . ?
O14 Tb1 O9 78.78(6) . . ?
O6 Tb1 O13 79.70(6) 3_556 . ?
O10 Tb1 O13 138.20(6) 3_556 . ?
O14 Tb1 O13 72.18(6) . . ?
O9 Tb1 O13 74.48(6) . . ?
O6 Tb1 O5 123.56(6) 3_556 . ?
O10 Tb1 O5 80.28(6) 3_556 . ?
O14 Tb1 O5 75.52(6) . . ?
O9 Tb1 O5 79.26(6) . . ?
O13 Tb1 O5 141.52(6) . . ?
O6 Tb1 O1 88.62(6) 3_556 . ?
O10 Tb1 O1 75.61(6) 3_556 . ?
O14 Tb1 O1 95.61(6) . . ?
O9 Tb1 O1 147.56(6) . . ?
O13 Tb1 O1 73.40(6) . . ?
O5 Tb1 O1 130.71(6) . . ?
O6 Tb1 O2 131.11(6) 3_556 . ?
O10 Tb1 O2 70.26(6) 3_556 . ?
O14 Tb1 O2 72.56(6) . . ?
O9 Tb1 O2 147.51(6) . . ?
O13 Tb1 O2 109.87(6) . . ?
O5 Tb1 O2 79.03(6) . . ?
O1 Tb1 O2 52.54(6) . . ?
C1 O1 Tb1 96.11(15) . . ?
O3 N1 O4 123.3(3) . . ?
O3 N1 C5 118.5(2) . . ?
O4 N1 C5 118.2(2) . . ?
O2 C1 O1 121.4(2) . . ?
O2 C1 C2 120.9(2) . . ?
O1 C1 C2 117.7(2) . . ?
C1 O2 Tb1 89.89(14) . . ?
O8 N2 O7 123.7(3) . . ?
O8 N2 C12 118.3(3) . . ?
O7 N2 C12 118.1(3) . . ?
C3 C2 C7 119.9(2) . . ?
C3 C2 C1 118.5(2) . . ?
C7 C2 C1 121.6(2) . . ?
O12 N3 O11 123.3(2) . . ?
O12 N3 C19 118.6(2) . . ?
O11 N3 C19 118.1(2) . . ?
C4 C3 C2 120.5(2) . . ?
C4 C3 H3 119.8 . . ?
C2 C3 H3 119.8 . . ?
C22 N4 C23 121.5(2) . . ?
C22 N4 C24 120.9(2) . . ?
C23 N4 C24 117.4(2) . . ?
C5 C4 C3 118.0(3) . . ?
C5 C4 H4 121.0 . . ?
C3 C4 H4 121.0 . . ?
C8 O5 Tb1 108.63(15) . . ?
C25 N5 C26 121.1(2) . . ?
C25 N5 C27 121.5(2) . . ?
C26 N5 C27 117.4(2) . . ?
C6 C5 C4 123.0(2) . . ?
C6 C5 N1 119.0(2) . . ?
C4 C5 N1 118.0(3) . . ?
C8 O6 Tb1 176.79(18) . 3_556 ?
C28A N6 C29 120.6(3) . . ?
C28A N6 C30 121.5(3) . . ?
C29 N6 C30 117.8(3) . . ?
C5 C6 C7 118.3(2) . . ?
C5 C6 H6 120.8 . . ?
C7 C6 H6 120.8 . . ?
C6 C7 C2 120.2(3) . . ?
C6 C7 H7 119.9 . . ?
C2 C7 H7 119.9 . . ?
O5 C8 O6 123.4(2) . . ?
O5 C8 C9 118.1(2) . . ?
O6 C8 C9 118.5(2) . . ?
C15 O9 Tb1 135.50(16) . . ?
C14 C9 C10 120.3(2) . . ?
C14 C9 C8 120.2(2) . . ?
C10 C9 C8 119.4(2) . . ?
C15 O10 Tb1 134.64(15) . 3_556 ?
C11 C10 C9 120.1(2) . . ?
C11 C10 H10 119.9 . . ?
C9 C10 H10 119.9 . . ?
C10 C11 C12 118.3(3) . . ?
C10 C11 H11 120.8 . . ?
C12 C11 H11 120.8 . . ?
C13 C12 C11 122.8(3) . . ?
C13 C12 N2 118.7(3) . . ?
C11 C12 N2 118.4(3) . . ?
C22 O13 Tb1 137.15(17) . . ?
C12 C13 C14 118.3(3) . . ?
C12 C13 H13 120.9 . . ?
C14 C13 H13 120.9 . . ?
Tb1 O14 H2O 123.8 . . ?
Tb1 O14 H1O 120.7 . . ?
H2O O14 H1O 106.7 . . ?
C13 C14 C9 120.1(3) . . ?
C13 C14 H14 119.9 . . ?
C9 C14 H14 119.9 . . ?
O10 C15 O9 126.9(2) . . ?
O10 C15 C16 116.6(2) . . ?
O9 C15 C16 116.5(2) . . ?
C21 C16 C17 120.0(2) . . ?
C21 C16 C15 120.8(2) . . ?
C17 C16 C15 119.2(2) . . ?
C18 C17 C16 120.3(2) . . ?
C18 C17 H17 119.8 . . ?
C16 C17 H17 119.8 . . ?
C19 C18 C17 118.2(2) . . ?
C19 C18 H18 120.9 . . ?
C17 C18 H18 120.9 . . ?
C20 C19 C18 122.9(2) . . ?
C20 C19 N3 119.0(2) . . ?
C18 C19 N3 118.1(2) . . ?
C19 C20 C21 118.1(2) . . ?
C19 C20 H20 120.9 . . ?
C21 C20 H20 120.9 . . ?
C20 C21 C16 120.5(2) . . ?
C20 C21 H21 119.8 . . ?
C16 C21 H21 119.8 . . ?
O13 C22 N4 123.8(3) . . ?
O13 C22 H22 118.1 . . ?
N4 C22 H22 118.1 . . ?
N4 C23 H23A 109.5 . . ?
N4 C23 H23B 109.5 . . ?
H23A C23 H23B 109.5 . . ?
N4 C23 H23C 109.5 . . ?
H23A C23 H23C 109.5 . . ?
H23B C23 H23C 109.5 . . ?
N4 C24 H24A 109.5 . . ?
N4 C24 H24B 109.5 . . ?
H24A C24 H24B 109.5 . . ?
N4 C24 H24C 109.5 . . ?
H24A C24 H24C 109.5 . . ?
H24B C24 H24C 109.5 . . ?
O15 C25 N5 124.9(3) . . ?
O15 C25 H25 117.5 . . ?
N5 C25 H25 117.5 . . ?
N5 C26 H26A 109.5 . . ?
N5 C26 H26B 109.5 . . ?
H26A C26 H26B 109.5 . . ?
N5 C26 H26C 109.5 . . ?
H26A C26 H26C 109.5 . . ?
H26B C26 H26C 109.5 . . ?
N5 C27 H27A 109.5 . . ?
N5 C27 H27B 109.5 . . ?
H27A C27 H27B 109.5 . . ?
N5 C27 H27C 109.5 . . ?
H27A C27 H27C 109.5 . . ?
H27B C27 H27C 109.5 . . ?
O16A C28A N6 121.5(4) . . ?
O16A C28A H28A 119.3 . . ?
N6 C28A H28A 119.3 . . ?
N6 C29 H29A 109.5 . . ?
N6 C29 H29B 109.5 . . ?
H29A C29 H29B 109.5 . . ?
N6 C29 H29C 109.5 . . ?
H29A C29 H29C 109.5 . . ?
H29B C29 H29C 109.5 . . ?
N6 C30 H30A 109.5 . . ?
N6 C30 H30B 109.5 . . ?
H30A C30 H30B 109.5 . . ?
N6 C30 H30C 109.5 . . ?
H30A C30 H30C 109.5 . . ?
H30B C30 H30C 109.5 . . ?

loop_
_geom_bond_atom_site_label_1
_geom_bond_atom_site_label_2
_geom_bond_distance
_geom_bond_site_symmetry_2
_geom_bond_publ_flag
Tb1 O6 2.3151(17) 3_556 ?
Tb1 O10 2.3573(17) 3_556 ?
Tb1 O14 2.3592(18) . ?
Tb1 O9 2.3627(17) . ?
Tb1 O13 2.3686(18) . ?
Tb1 O5 2.3917(18) . ?
Tb1 O1 2.4128(18) . ?
Tb1 O2 2.5531(17) . ?
O1 C1 1.269(3) . ?
N1 O3 1.218(3) . ?
N1 O4 1.220(3) . ?
N1 C5 1.474(3) . ?
C1 O2 1.255(3) . ?
C1 C2 1.499(3) . ?
N2 O8 1.220(4) . ?
N2 O7 1.221(4) . ?
N2 C12 1.471(4) . ?
C2 C3 1.390(4) . ?
C2 C7 1.396(3) . ?
N3 O12 1.223(3) . ?
N3 O11 1.229(3) . ?
N3 C19 1.466(3) . ?
C3 C4 1.385(4) . ?
C3 H3 0.9500 . ?
N4 C22 1.316(3) . ?
N4 C23 1.448(4) . ?
N4 C24 1.454(4) . ?
C4 C5 1.383(4) . ?
C4 H4 0.9500 . ?
O5 C8 1.252(3) . ?
N5 C25 1.325(4) . ?
N5 C26 1.446(4) . ?
N5 C27 1.452(3) . ?
C5 C6 1.380(4) . ?
O6 C8 1.257(3) . ?
O6 Tb1 2.3151(17) 3_556 ?
N6 C28A 1.329(4) . ?
N6 C29 1.448(4) . ?
N6 C30 1.452(4) . ?
C6 C7 1.382(4) . ?
C6 H6 0.9500 . ?
C7 H7 0.9500 . ?
C8 C9 1.502(4) . ?
O9 C15 1.254(3) . ?
C9 C14 1.387(4) . ?
C9 C10 1.396(3) . ?
O10 C15 1.254(3) . ?
O10 Tb1 2.3573(17) 3_556 ?
C10 C11 1.379(4) . ?
C10 H10 0.9500 . ?
C11 C12 1.383(4) . ?
C11 H11 0.9500 . ?
C12 C13 1.382(4) . ?
O13 C22 1.241(3) . ?
C13 C14 1.385(4) . ?
C13 H13 0.9500 . ?
O14 H2O 0.8380 . ?
O14 H1O 0.8483 . ?
C14 H14 0.9500 . ?
O15 C25 1.233(3) . ?
C15 C16 1.503(3) . ?
C16 C21 1.389(3) . ?
C16 C17 1.393(4) . ?
O16A C28A 1.273(7) . ?
C17 C18 1.387(4) . ?
C17 H17 0.9500 . ?
C18 C19 1.384(4) . ?
C18 H18 0.9500 . ?
C19 C20 1.382(4) . ?
C20 C21 1.388(4) . ?
C20 H20 0.9500 . ?
C21 H21 0.9500 . ?
C22 H22 0.9500 . ?
C23 H23A 0.9800 . ?
C23 H23B 0.9800 . ?
C23 H23C 0.9800 . ?
C24 H24A 0.9800 . ?
C24 H24B 0.9800 . ?
C24 H24C 0.9800 . ?
C25 H25 0.9500 . ?
C26 H26A 0.9800 . ?
C26 H26B 0.9800 . ?
C26 H26C 0.9800 . ?
C27 H27A 0.9800 . ?
C27 H27B 0.9800 . ?
C27 H27C 0.9800 . ?
C28A H28A 0.9500 . ?
C29 H29A 0.9800 . ?
C29 H29B 0.9800 . ?
C29 H29C 0.9800 . ?
C30 H30A 0.9800 . ?
C30 H30B 0.9800 . ?
C30 H30C 0.9800 . ?

loop_
_geom_hbond_atom_site_label_D
_geom_hbond_atom_site_label_H
_geom_hbond_atom_site_label_A
_geom_hbond_distance_DH
_geom_hbond_distance_HA
_geom_hbond_distance_DA
_geom_hbond_angle_DHA
_geom_hbond_site_symmetry_A
O14 H2O O15 0.84 1.86 2.698(3) 174.5 .
O14 H1O O2 0.85 1.87 2.711(2) 170.9 3_656
C25 H25 O10 0.95 2.89 3.766(3) 153.2 1_655
C25 H25 O5 0.95 2.60 3.271(3) 128.0 3_656
C28A H28A O16B 0.95 2.44 3.346(6) 158.8 3_757
C29 H29C O16A 0.98 2.43 3.377(6) 162.7 3_857
C23 H23C O16A 0.98 2.64 3.467(6) 142.0 3_757
C26 H26B O3 0.98 2.72 3.583(4) 146.8 4_666
C27 H27C O3 0.98 2.70 3.590(4) 150.6 4_666
C30 H30B O7 0.98 2.63 3.589(4) 167.7 2_656
C29 H29B O8 0.98 2.66 3.572(4) 154.5 2_656
C13 H13 O11 0.95 2.66 3.598(4) 169.0 4
C11 H11 O12 0.95 2.45 3.376(3) 164.4 4_655
C24 H24C O12 0.98 2.60 3.569(4) 169.4 2_556
